data_1545521
loop_
_publ_author_name
'Cretenoud, Julien'
'\"Ozen, Bilal'
'Schmaltz, Thomas'
'G\"orl, Daniel'
'Fabrizio, Alberto'
'Corminboeuf, Cl\'emence'
'Fadaei Tirani, Farzaneh'
'Scopelliti, Rosario'
'Frauenrath, Holger'

_publ_section_title
;
 Synthesis and characterization of semiaromatic polyamides comprising
 benzofurobenzofuran repeating units
;
_journal_issue 14
_journal_name_full 'Polym. Chem.'
_journal_page_first 2197
_journal_paper_doi 10.1039/C7PY00129K
_journal_volume 8
_journal_year 2017
_chemical_formula_moiety 'C22 H20 O6'
_chemical_formula_sum 'C22 H20 O6'
_chemical_formula_weight 380.38
_space_group_crystal_system triclinic
_space_group_IT_number 2
_space_group_name_Hall '-P 1'
_space_group_name_H-M_alt 'P -1'
_symmetry_space_group_name_Hall '-P 1'
_symmetry_space_group_name_H-M 'P -1'
_atom_sites_solution_hydrogens difmap
_atom_sites_solution_primary direct
_atom_sites_solution_secondary difmap
_audit_creation_method SHELXL-2016/6
_audit_update_record
;
2017-01-18 deposited with the CCDC.
2017-03-07 downloaded from the CCDC.
;
_cell_angle_alpha 63.052(4)
_cell_angle_beta 82.840(4)
_cell_angle_gamma 86.270(4)
_cell_formula_units_Z 2
_cell_length_a 8.7557(4)
_cell_length_b 10.3822(4)
_cell_length_c 11.1677(5)
_cell_measurement_reflns_used 5102
_cell_measurement_temperature 100.01(10)
_cell_measurement_theta_max 76.4780
_cell_measurement_theta_min 4.9420
_cell_volume 897.85(7)
_computing_cell_refinement 'CrysAlisPro 1.171.38.43 (Rigaku OD, 2015)'
_computing_data_collection 'CrysAlisPro 1.171.38.43 (Rigaku OD, 2015)'
_computing_data_reduction 'CrysAlisPro 1.171.38.43 (Rigaku OD, 2015)'
_computing_molecular_graphics 'Olex2 (Dolomanov et al., 2009)'
_computing_publication_material 'CIFTAB (Sheldrick, 2016)'
_computing_structure_refinement 'SHELXL-2016/6 (Sheldrick, 2016)'
_computing_structure_solution 'ShelXT (Sheldrick, 2015)'
_diffrn_ambient_environment N~2~
_diffrn_ambient_temperature 100.01(10)
_diffrn_detector 'CCD plate'
_diffrn_detector_area_resol_mean 5.1333
_diffrn_detector_type Atlas
_diffrn_measured_fraction_theta_full 0.998
_diffrn_measured_fraction_theta_max 0.980
_diffrn_measurement_details
;
List of Runs (angles in degrees, time in seconds):

  # Type    Start    End  Width  t~exp~   \w     \q     \k     \f   Frames
#--------------------------------------------------------------------------
  1  \w    -66.00  30.00   1.00    2.50    --  -42.26  57.00  30.00   96
  2  \w     42.00  69.00   1.00    2.50    --   42.26-125.00-150.00   27
  3  \w     45.00  97.00   1.00    2.50    --   42.26-125.00-180.00   52
  4  \w     85.00 110.00   1.00   10.00    --  112.00-111.00 -90.00   25
  5  \w     76.00 115.00   1.00   10.00    --  112.00-111.00 -30.00   39
  6  \w     83.00 138.00   1.00   10.00    --  112.00 -45.00   0.00   55
  7  \w     88.00 116.00   1.00   10.00    --  112.00-111.00  60.00   28
  8  \w     79.00 116.00   1.00   10.00    --  112.00-111.00 120.00   37
  9  \w     64.00 108.00   1.00   10.00    --  112.00 -61.00  60.00   44
 10  \w     53.00  80.00   1.00   10.00    --  112.00 -45.00   0.00   27
 11  \w     59.00 145.00   1.00   10.00    --  112.00 -77.00 -60.00   86
 12  \w     81.00 139.00   1.00   10.00    --  112.00 -30.00 -90.00   58
 13  \w    128.00 171.00   1.00   10.00    --  112.00  45.00 -90.00   43
 14  \w    116.00 178.00   1.00   10.00    --  112.00 111.00  30.00   62
 15  \w    121.00 151.00   1.00   10.00    --  112.00 178.00 -30.00   30
 16  \w     84.00 150.00   1.00   10.00    --  112.00 178.00 -90.00   66
 17  \w     80.00 132.00   1.00   10.00    --  112.00 178.00 -60.00   52
 18  \w     60.00 118.00   1.00   10.00    --  112.00 178.00 -30.00   58
 19  \w     96.00 145.00   1.00   10.00    --  112.00  61.00 150.00   49
 20  \w     93.00 172.00   1.00   10.00    --  112.00  45.00  90.00   79
 21  \w     89.00 178.00   1.00   10.00    --  112.00  45.00   0.00   89
 22  \w     47.00  74.00   1.00   10.00    --  112.00-111.00  30.00   27
 23  \w     40.00  72.00   1.00   10.00    --  112.00-111.00 -30.00   32
 24  \w     38.00  72.00   1.00   10.00    --  112.00 -30.00 -90.00   34
 25  \w   -109.00 -19.00   1.00    2.50    --  -42.26 -57.00-120.00   90
 26  \w   -110.00 -14.00   1.00    2.50    --  -42.26 -57.00 120.00   96
;
_diffrn_measurement_device 'four-circle diffractometer'
_diffrn_measurement_device_type 'SuperNova, Dual, Cu at zero, Atlas'
_diffrn_measurement_method '\w scans'
_diffrn_radiation_monochromator mirror
_diffrn_radiation_probe x-ray
_diffrn_radiation_type 'Cu K\a'
_diffrn_radiation_wavelength 1.54184
_diffrn_reflns_av_R_equivalents 0.0129
_diffrn_reflns_av_unetI/netI 0.0164
_diffrn_reflns_Laue_measured_fraction_full 0.998
_diffrn_reflns_Laue_measured_fraction_max 0.980
_diffrn_reflns_limit_h_max 10
_diffrn_reflns_limit_h_min -10
_diffrn_reflns_limit_k_max 13
_diffrn_reflns_limit_k_min -10
_diffrn_reflns_limit_l_max 14
_diffrn_reflns_limit_l_min -14
_diffrn_reflns_number 7574
_diffrn_reflns_point_group_measured_fraction_full 0.998
_diffrn_reflns_point_group_measured_fraction_max 0.980
_diffrn_reflns_theta_full 67.684
_diffrn_reflns_theta_max 76.788
_diffrn_reflns_theta_min 4.467
_diffrn_source 'micro-focus sealed X-ray tube'
_diffrn_source_type 'SuperNova (Cu) X-ray Source'
_exptl_absorpt_coefficient_mu 0.850
_exptl_absorpt_correction_T_max 0.916
_exptl_absorpt_correction_T_min 0.843
_exptl_absorpt_correction_type gaussian
_exptl_absorpt_process_details
;
CrysAlisPro 1.171.38.43 (Rigaku Oxford Diffraction, 2015)
Numerical absorption correction based on gaussian integration over
a multifaceted crystal model.
Empirical absorption correction using spherical harmonics,
implemented in SCALE3 ABSPACK scaling algorithm.
;
_exptl_crystal_colour colourless
_exptl_crystal_density_diffrn 1.407
_exptl_crystal_description irregular
_exptl_crystal_F_000 400
_exptl_crystal_size_max 0.309
_exptl_crystal_size_mid 0.214
_exptl_crystal_size_min 0.135
_refine_diff_density_max 0.299
_refine_diff_density_min -0.193
_refine_diff_density_rms 0.042
_refine_ls_extinction_method none
_refine_ls_goodness_of_fit_ref 1.041
_refine_ls_hydrogen_treatment refall
_refine_ls_matrix_type full
_refine_ls_number_parameters 333
_refine_ls_number_reflns 3705
_refine_ls_number_restraints 0
_refine_ls_restrained_S_all 1.041
_refine_ls_R_factor_all 0.0371
_refine_ls_R_factor_gt 0.0356
_refine_ls_shift/su_max 0.000
_refine_ls_shift/su_mean 0.000
_refine_ls_structure_factor_coef Fsqd
_refine_ls_weighting_details 'w=1/[\s^2^(Fo^2^)+(0.0449P)^2^+0.3559P] where P=(Fo^2^+2Fc^2^)/3'
_refine_ls_weighting_scheme calc
_refine_ls_wR_factor_gt 0.0915
_refine_ls_wR_factor_ref 0.0927
_reflns_Friedel_coverage 0.000
_reflns_number_gt 3511
_reflns_number_total 3705
_reflns_threshold_expression 'I > 2\s(I)'
_cod_data_source_file c7py00129k2.cif
_cod_data_source_block shelx
_cod_depositor_comments 'Adding full bibliography for 1545521--1545522.cif.'
_cod_original_cell_volume 897.85(8)
_cod_database_code 1545521
_shelx_shelxl_version_number 2016/6
_shelx_space_group_comment
;
The symmetry employed for this shelxl refinement is uniquely defined
by the following loop, which should always be used as a source of
symmetry information in preference to the above space-group names.
They are only intended as comments.
;

loop_
_space_group_symop_operation_xyz
'x, y, z'
'-x, -y, -z'

loop_
_atom_site_label
_atom_site_type_symbol
_atom_site_fract_x
_atom_site_fract_y
_atom_site_fract_z
_atom_site_U_iso_or_equiv
_atom_site_adp_type
_atom_site_occupancy
_atom_site_site_symmetry_order
_atom_site_calc_flag
O1 O 0.57636(9) 0.37447(8) 0.28257(8) 0.02003(18) Uani 1 1 d
O2 O 0.75822(10) 0.37764(9) 0.11958(9) 0.0249(2) Uani 1 1 d
O3 O 0.41857(9) 0.98753(8) -0.16186(8) 0.01994(18) Uani 1 1 d
O4 O 0.22003(9) 1.10909(8) -0.08361(8) 0.02033(18) Uani 1 1 d
O5 O -0.16367(10) 0.94329(9) 0.49269(9) 0.02433(19) Uani 1 1 d
O6 O -0.03449(10) 0.73960(9) 0.51695(8) 0.0250(2) Uani 1 1 d
C1 C 0.50291(18) 0.29658(15) 0.56011(13) 0.0328(3) Uani 1 1 d
H1A H 0.445(2) 0.378(2) 0.5007(19) 0.040(5) Uiso 1 1 d
H1B H 0.441(2) 0.259(2) 0.648(2) 0.049(5) Uiso 1 1 d
H1C H 0.606(3) 0.334(2) 0.568(2) 0.056(6) Uiso 1 1 d
C2 C 0.53059(15) 0.18433(13) 0.50721(12) 0.0250(3) Uani 1 1 d
H2A H 0.4313(19) 0.1551(17) 0.4937(16) 0.027(4) Uiso 1 1 d
H2B H 0.5800(19) 0.0977(18) 0.5747(17) 0.032(4) Uiso 1 1 d
C3 C 0.63587(14) 0.23585(12) 0.37695(12) 0.0212(2) Uani 1 1 d
H3A H 0.6405(18) 0.1678(17) 0.3373(15) 0.026(4) Uiso 1 1 d
H3B H 0.7408(18) 0.2525(16) 0.3890(15) 0.021(3) Uiso 1 1 d
C4 C 0.65243(13) 0.43538(12) 0.15811(11) 0.0186(2) Uani 1 1 d
C5 C 0.59181(12) 0.58310(12) 0.07450(11) 0.0176(2) Uani 1 1 d
C6 C 0.65488(13) 0.65605(12) -0.06052(11) 0.0196(2) Uani 1 1 d
H6 H 0.7376(19) 0.6098(17) -0.0956(16) 0.028(4) Uiso 1 1 d
C7 C 0.60334(13) 0.79327(12) -0.14627(11) 0.0200(2) Uani 1 1 d
H7 H 0.6487(18) 0.8449(17) -0.2397(16) 0.028(4) Uiso 1 1 d
C8 C 0.48713(13) 0.85171(12) -0.09055(11) 0.0184(2) Uani 1 1 d
C9 C 0.42280(12) 0.78292(12) 0.04602(11) 0.0172(2) Uani 1 1 d
C10 C 0.47667(12) 0.64601(12) 0.12944(11) 0.0174(2) Uani 1 1 d
H10 H 0.4355(18) 0.5951(17) 0.2244(16) 0.025(4) Uiso 1 1 d
C11 C 0.30967(13) 0.88439(12) 0.05903(11) 0.0179(2) Uani 1 1 d
C12 C 0.31635(13) 0.99692(12) -0.06532(11) 0.0185(2) Uani 1 1 d
C13 C 0.13990(13) 1.06346(12) 0.04586(11) 0.0184(2) Uani 1 1 d
C14 C 0.02681(13) 1.14308(12) 0.08025(12) 0.0206(2) Uani 1 1 d
H14 H -0.0058(18) 1.2350(17) 0.0168(15) 0.024(4) Uiso 1 1 d
C15 C -0.03948(13) 1.08007(12) 0.21389(12) 0.0202(2) Uani 1 1 d
H15 H -0.1177(18) 1.1327(17) 0.2414(16) 0.027(4) Uiso 1 1 d
C16 C 0.00712(13) 0.94289(12) 0.30736(11) 0.0190(2) Uani 1 1 d
C17 C 0.12308(13) 0.86505(12) 0.27026(11) 0.0182(2) Uani 1 1 d
H17 H 0.1556(18) 0.7698(17) 0.3358(16) 0.025(4) Uiso 1 1 d
C18 C 0.19132(12) 0.92560(11) 0.13756(11) 0.0176(2) Uani 1 1 d
C19 C -0.07309(13) 0.87980(12) 0.44731(12) 0.0196(2) Uani 1 1 d
C20 C -0.10932(15) 0.66276(13) 0.65344(12) 0.0256(3) Uani 1 1 d
H20A H -0.0580(18) 0.6918(16) 0.7095(16) 0.026(4) Uiso 1 1 d
H20B H -0.218(2) 0.6920(17) 0.6527(16) 0.030(4) Uiso 1 1 d
C21 C -0.08902(14) 0.50308(13) 0.69349(12) 0.0246(3) Uani 1 1 d
H21A H -0.139(2) 0.4807(18) 0.6318(17) 0.032(4) Uiso 1 1 d
H21B H -0.148(2) 0.4500(18) 0.7851(17) 0.035(4) Uiso 1 1 d
C22 C 0.07752(15) 0.45169(14) 0.69750(14) 0.0293(3) Uani 1 1 d
H22A H 0.142(2) 0.506(2) 0.609(2) 0.045(5) Uiso 1 1 d
H22B H 0.123(2) 0.459(2) 0.771(2) 0.053(5) Uiso 1 1 d
H22C H 0.088(2) 0.348(2) 0.7177(18) 0.040(5) Uiso 1 1 d

loop_
_atom_site_aniso_label
_atom_site_aniso_U_11
_atom_site_aniso_U_22
_atom_site_aniso_U_33
_atom_site_aniso_U_23
_atom_site_aniso_U_13
_atom_site_aniso_U_12
O1 0.0213(4) 0.0166(4) 0.0170(4) -0.0041(3) 0.0000(3) 0.0045(3)
O2 0.0248(4) 0.0212(4) 0.0248(4) -0.0091(3) 0.0023(3) 0.0057(3)
O3 0.0223(4) 0.0169(4) 0.0162(4) -0.0044(3) -0.0002(3) 0.0027(3)
O4 0.0221(4) 0.0162(4) 0.0183(4) -0.0046(3) -0.0012(3) 0.0030(3)
O5 0.0227(4) 0.0230(4) 0.0269(4) -0.0125(3) 0.0019(3) 0.0038(3)
O6 0.0306(5) 0.0184(4) 0.0197(4) -0.0057(3) 0.0057(3) 0.0041(3)
C1 0.0467(8) 0.0248(6) 0.0217(6) -0.0078(5) 0.0007(6) 0.0061(6)
C2 0.0287(6) 0.0184(6) 0.0210(6) -0.0041(5) 0.0010(5) 0.0024(5)
C3 0.0217(6) 0.0158(5) 0.0213(5) -0.0049(4) -0.0023(4) 0.0048(4)
C4 0.0187(5) 0.0182(5) 0.0190(5) -0.0087(4) -0.0007(4) 0.0002(4)
C5 0.0181(5) 0.0163(5) 0.0183(5) -0.0077(4) -0.0018(4) 0.0000(4)
C6 0.0197(5) 0.0199(5) 0.0199(5) -0.0102(4) 0.0010(4) 0.0000(4)
C7 0.0219(5) 0.0200(5) 0.0164(5) -0.0072(4) 0.0010(4) -0.0016(4)
C8 0.0208(5) 0.0149(5) 0.0170(5) -0.0048(4) -0.0029(4) 0.0004(4)
C9 0.0177(5) 0.0175(5) 0.0169(5) -0.0083(4) -0.0010(4) -0.0006(4)
C10 0.0184(5) 0.0171(5) 0.0157(5) -0.0070(4) -0.0001(4) -0.0009(4)
C11 0.0194(5) 0.0155(5) 0.0169(5) -0.0057(4) -0.0015(4) 0.0004(4)
C12 0.0195(5) 0.0169(5) 0.0173(5) -0.0065(4) -0.0016(4) 0.0022(4)
C13 0.0190(5) 0.0166(5) 0.0173(5) -0.0057(4) -0.0016(4) -0.0006(4)
C14 0.0207(5) 0.0155(5) 0.0237(6) -0.0070(4) -0.0047(4) 0.0027(4)
C15 0.0182(5) 0.0181(5) 0.0249(6) -0.0106(5) -0.0022(4) 0.0025(4)
C16 0.0187(5) 0.0178(5) 0.0211(5) -0.0095(4) -0.0018(4) 0.0009(4)
C17 0.0189(5) 0.0154(5) 0.0191(5) -0.0070(4) -0.0025(4) 0.0020(4)
C18 0.0176(5) 0.0153(5) 0.0203(5) -0.0082(4) -0.0030(4) 0.0019(4)
C19 0.0178(5) 0.0185(5) 0.0228(5) -0.0098(4) -0.0019(4) 0.0013(4)
C20 0.0294(6) 0.0233(6) 0.0194(6) -0.0076(5) 0.0059(5) -0.0001(5)
C21 0.0260(6) 0.0223(6) 0.0223(6) -0.0072(5) -0.0010(5) -0.0024(5)
C22 0.0277(6) 0.0240(6) 0.0319(7) -0.0085(5) -0.0047(5) 0.0002(5)

loop_
_atom_type_symbol
_atom_type_description
_atom_type_scat_dispersion_real
_atom_type_scat_dispersion_imag
_atom_type_scat_source
C C 0.0181 0.0091 'International Tables Vol C Tables 4.2.6.8 and 6.1.1.4'
H H 0.0000 0.0000 'International Tables Vol C Tables 4.2.6.8 and 6.1.1.4'
O O 0.0492 0.0322 'International Tables Vol C Tables 4.2.6.8 and 6.1.1.4'

loop_
_exptl_crystal_face_index_h
_exptl_crystal_face_index_k
_exptl_crystal_face_index_l
_exptl_crystal_face_perp_dist
3 0 -5 0.1206
0 4 -3 0.1039
-4 5 2 0.1434
-4 4 4 0.1377
1 -4 3 0.0823
4 -1 -5 0.1269
-4 0 -6 0.0802
4 1 5 0.0535
-2 -5 2 0.0779
-4 -5 -2 0.0718
-5 -3 -4 0.0705
-2 -1 -7 0.0754
2 6 4 0.1188
3 5 6 0.0904
-2 5 -2 0.1137
2 5 6 0.0951
-5 -1 -3 0.0903
-5 -3 -1 0.0902
5 3 1 0.1255
4 -1 4 0.0626
-1 6 3 0.1181
0 -1 -7 0.0927
1 6 6 0.1039
1 -6 -1 0.1249

loop_
_geom_angle_atom_site_label_1
_geom_angle_atom_site_label_2
_geom_angle_atom_site_label_3
_geom_angle
C4 O1 C3 116.22(8)
C12 O3 C8 101.95(8)
C12 O4 C13 101.92(8)
C19 O6 C20 116.89(9)
C2 C1 H1A 110.7(11)
C2 C1 H1B 112.1(12)
H1A C1 H1B 105.4(16)
C2 C1 H1C 110.9(12)
H1A C1 H1C 108.8(16)
H1B C1 H1C 108.8(16)
C3 C2 C1 113.38(10)
C3 C2 H2A 109.1(9)
C1 C2 H2A 109.9(9)
C3 C2 H2B 106.9(10)
C1 C2 H2B 109.1(9)
H2A C2 H2B 108.3(13)
O1 C3 C2 107.49(9)
O1 C3 H3A 109.2(9)
C2 C3 H3A 112.2(9)
O1 C3 H3B 106.9(9)
C2 C3 H3B 111.9(8)
H3A C3 H3B 109.0(12)
O2 C4 O1 123.89(10)
O2 C4 C5 124.43(10)
O1 C4 C5 111.67(9)
C10 C5 C6 121.39(10)
C10 C5 C4 120.89(10)
C6 C5 C4 117.72(10)
C7 C6 C5 121.51(10)
C7 C6 H6 119.1(9)
C5 C6 H6 119.4(9)
C8 C7 C6 116.01(10)
C8 C7 H7 122.4(9)
C6 C7 H7 121.5(9)
C7 C8 O3 124.19(10)
C7 C8 C9 124.18(10)
O3 C8 C9 111.63(9)
C10 C9 C8 118.56(10)
C10 C9 C11 136.77(10)
C8 C9 C11 104.67(9)
C9 C10 C5 118.33(10)
C9 C10 H10 121.0(9)
C5 C10 H10 120.6(9)
C12 C11 C9 104.49(10)
C12 C11 C18 104.15(10)
C9 C11 C18 151.35(10)
O4 C12 C11 117.57(10)
O4 C12 O3 125.19(10)
C11 C12 O3 117.24(10)
C14 C13 O4 124.55(10)
C14 C13 C18 123.98(10)
O4 C13 C18 111.47(9)
C13 C14 C15 116.34(10)
C13 C14 H14 122.3(9)
C15 C14 H14 121.3(9)
C14 C15 C16 121.35(10)
C14 C15 H15 118.5(9)
C16 C15 H15 120.1(9)
C17 C16 C15 121.18(10)
C17 C16 C19 120.40(10)
C15 C16 C19 118.41(10)
C18 C17 C16 118.62(10)
C18 C17 H17 120.5(9)
C16 C17 H17 120.9(9)
C17 C18 C13 118.53(10)
C17 C18 C11 136.57(10)
C13 C18 C11 104.90(9)
O5 C19 O6 123.70(10)
O5 C19 C16 125.27(10)
O6 C19 C16 111.00(9)
O6 C20 C21 106.94(9)
O6 C20 H20A 106.5(9)
C21 C20 H20A 112.2(9)
O6 C20 H20B 107.9(9)
C21 C20 H20B 112.0(10)
H20A C20 H20B 111.0(13)
C20 C21 C22 114.17(11)
C20 C21 H21A 108.7(10)
C22 C21 H21A 110.5(10)
C20 C21 H21B 106.9(10)
C22 C21 H21B 109.9(10)
H21A C21 H21B 106.3(14)
C21 C22 H22A 112.7(11)
C21 C22 H22B 110.2(12)
H22A C22 H22B 110.0(16)
C21 C22 H22C 112.4(10)
H22A C22 H22C 105.7(14)
H22B C22 H22C 105.6(15)

loop_
_geom_bond_atom_site_label_1
_geom_bond_atom_site_label_2
_geom_bond_distance
O1 C4 1.3427(13)
O1 C3 1.4554(13)
O2 C4 1.2102(14)
O3 C12 1.3477(14)
O3 C8 1.4050(13)
O4 C12 1.3449(14)
O4 C13 1.4060(13)
O5 C19 1.2062(14)
O6 C19 1.3466(14)
O6 C20 1.4512(13)
C1 C2 1.5224(18)
C1 H1A 0.964(19)
C1 H1B 0.98(2)
C1 H1C 1.04(2)
C2 C3 1.5088(16)
C2 H2A 0.990(16)
C2 H2B 0.990(17)
C3 H3A 0.986(16)
C3 H3B 0.982(15)
C4 C5 1.4918(15)
C5 C10 1.3938(15)
C5 C6 1.4014(15)
C6 C7 1.3921(16)
C6 H6 0.981(17)
C7 C8 1.3766(16)
C7 H7 0.975(16)
C8 C9 1.4158(15)
C9 C10 1.3903(15)
C9 C11 1.4419(15)
C10 H10 0.977(15)
C11 C12 1.3473(15)
C11 C18 1.4429(15)
C13 C14 1.3775(16)
C13 C18 1.4152(15)
C14 C15 1.3931(16)
C14 H14 0.947(16)
C15 C16 1.4028(16)
C15 H15 0.956(16)
C16 C17 1.3955(15)
C16 C19 1.4911(15)
C17 C18 1.3900(15)
C17 H17 0.977(16)
C20 C21 1.5131(17)
C20 H20A 0.971(16)
C20 H20B 0.981(17)
C21 C22 1.5187(18)
C21 H21A 0.977(17)
C21 H21B 1.004(17)
C22 H22A 1.00(2)
C22 H22B 0.99(2)
C22 H22C 1.000(19)

loop_
_geom_torsion_atom_site_label_1
_geom_torsion_atom_site_label_2
_geom_torsion_atom_site_label_3
_geom_torsion_atom_site_label_4
_geom_torsion
C4 O1 C3 C2 -177.62(9)
C1 C2 C3 O1 -51.60(14)
C3 O1 C4 O2 5.01(16)
C3 O1 C4 C5 -174.22(9)
O2 C4 C5 C10 -175.41(11)
O1 C4 C5 C10 3.82(15)
O2 C4 C5 C6 4.41(17)
O1 C4 C5 C6 -176.36(9)
C10 C5 C6 C7 -1.23(17)
C4 C5 C6 C7 178.95(10)
C5 C6 C7 C8 -0.29(17)
C6 C7 C8 O3 -178.80(10)
C6 C7 C8 C9 1.76(17)
C12 O3 C8 C7 -178.76(11)
C12 O3 C8 C9 0.74(12)
C7 C8 C9 C10 -1.70(17)
O3 C8 C9 C10 178.80(9)
C7 C8 C9 C11 178.56(11)
O3 C8 C9 C11 -0.93(12)
C8 C9 C10 C5 0.10(16)
C11 C9 C10 C5 179.72(12)
C6 C5 C10 C9 1.29(16)
C4 C5 C10 C9 -178.89(10)
C10 C9 C11 C12 -178.93(13)
C8 C9 C11 C12 0.73(12)
C10 C9 C11 C18 -0.4(3)
C8 C9 C11 C18 179.25(19)
C13 O4 C12 C11 -0.11(13)
C13 O4 C12 O3 179.41(10)
C9 C11 C12 O4 179.24(9)
C18 C11 C12 O4 -0.03(14)
C9 C11 C12 O3 -0.31(14)
C18 C11 C12 O3 -179.59(9)
C8 O3 C12 O4 -179.76(11)
C8 O3 C12 C11 -0.25(13)
C12 O4 C13 C14 179.47(11)
C12 O4 C13 C18 0.21(12)
O4 C13 C14 C15 -179.85(10)
C18 C13 C14 C15 -0.68(17)
C13 C14 C15 C16 -0.11(17)
C14 C15 C16 C17 0.76(17)
C14 C15 C16 C19 -177.69(10)
C15 C16 C17 C18 -0.62(17)
C19 C16 C17 C18 177.79(10)
C16 C17 C18 C13 -0.13(16)
C16 C17 C18 C11 -179.70(12)
C14 C13 C18 C17 0.81(17)
O4 C13 C18 C17 -179.93(9)
C14 C13 C18 C11 -179.50(11)
O4 C13 C18 C11 -0.23(12)
C12 C11 C18 C17 179.76(13)
C9 C11 C18 C17 1.2(3)
C12 C11 C18 C13 0.15(12)
C9 C11 C18 C13 -178.37(19)
C20 O6 C19 O5 0.80(17)
C20 O6 C19 C16 -177.53(10)
C17 C16 C19 O5 172.47(11)
C15 C16 C19 O5 -9.07(18)
C17 C16 C19 O6 -9.22(15)
C15 C16 C19 O6 169.23(10)
C19 O6 C20 C21 162.29(10)
O6 C20 C21 C22 62.48(14)
